data_2006617
loop_
_publ_author_name
'Yoshinobu Inouye'
'Tetsuya Yabuuti'
'Takenori Kusumi'

_publ_section_title
;
 Conformation of (<i>S</i>,<i>S</i>)-Methyl
 (2-Methyl-4-phenylbutanamido)(phenyl)acetate
;
_journal_issue 10
_journal_name_full 'Acta Crystallographica Section C'
_journal_page_first IUC9700017
_journal_paper_doi 10.1107/S0108270197099393
_journal_volume 53
_journal_year 1997
_chemical_formula_sum 'C20 H23 N O3'
_chemical_formula_weight 325.39
_chemical_melting_point 135.5(5)
_chemical_name_systematic ' (S,S)-2-methyl-4-phenyl-N-[(methoxycarbonyl)phenylmethyl]butanamide'
_space_group_IT_number 5
_symmetry_cell_setting monoclinic
_symmetry_space_group_name_Hall 'C 2y'
_symmetry_space_group_name_H-M 'C 1 2 1'
_cell_angle_alpha 90.00
_cell_angle_beta 122.870(10)
_cell_angle_gamma 90.00
_cell_formula_units_Z 4
_cell_length_a 22.874(6)
_cell_length_b 5.1010(10)
_cell_length_c 18.261(4)
_cell_measurement_reflns_used 25
_cell_measurement_temperature 293(2)
_cell_measurement_theta_max 13.86
_cell_measurement_theta_min 10.06
_cell_volume 1789.6(7)
_computing_cell_refinement 'CAD4 Software(Enraf-Nonius, 1989)'
_computing_data_collection 'CAD4 Software(Enraf-Nonius, 1989)'
_computing_data_reduction 'MolEM(Fair, 1990)'
_computing_molecular_graphics 'ORTEPII(Johnson, 1976)'
_computing_publication_material 'MS-WORD (Microsoft, 1992)'
_computing_structure_refinement 'SHELXL-93 (Sheldrick, 1993)'
_computing_structure_solution 'SHELXS-86 (Sheldrick, 1990)'
_diffrn_ambient_temperature 293(2)
_diffrn_measurement_device 'Enraf-Nonius CAD4'
_diffrn_measurement_method \w--2\q
_diffrn_radiation_monochromator graphite
_diffrn_radiation_source 'fine-focus sealed tube'
_diffrn_radiation_type MoK\a
_diffrn_radiation_wavelength 0.71073
_diffrn_reflns_av_R_equivalents 0.0102
_diffrn_reflns_av_sigmaI/netI 0.0407
_diffrn_reflns_limit_h_max 27
_diffrn_reflns_limit_h_min -32
_diffrn_reflns_limit_k_max 7
_diffrn_reflns_limit_k_min 0
_diffrn_reflns_limit_l_max 25
_diffrn_reflns_limit_l_min 0
_diffrn_reflns_number 2957
_diffrn_reflns_theta_max 29.97
_diffrn_reflns_theta_min 1.33
_diffrn_standards_decay_% 0.4
_diffrn_standards_interval_time 120
_diffrn_standards_number 3
_exptl_absorpt_coefficient_mu 0.081
_exptl_absorpt_correction_type none
_exptl_crystal_colour colourless
_exptl_crystal_density_diffrn 1.208
_exptl_crystal_density_method 'not measured'
_exptl_crystal_description plate
_exptl_crystal_F_000 696
_exptl_crystal_size_max 0.50
_exptl_crystal_size_mid 0.30
_exptl_crystal_size_min 0.15
_refine_diff_density_max 0.179
_refine_diff_density_min -0.140
_refine_ls_abs_structure_details 'Flack H.D. (1983), Acta Cryst. A39, 876-881'
_refine_ls_abs_structure_Flack -0.2(19)
_refine_ls_extinction_method none
_refine_ls_goodness_of_fit_all 1.043
_refine_ls_goodness_of_fit_obs 1.092
_refine_ls_hydrogen_treatment mixed
_refine_ls_matrix_type full
_refine_ls_number_parameters 268
_refine_ls_number_reflns 2876
_refine_ls_number_restraints 1
_refine_ls_restrained_S_all 1.043
_refine_ls_restrained_S_obs 1.092
_refine_ls_R_factor_all 0.0981
_refine_ls_R_factor_obs .0466
_refine_ls_shift/esd_max 0.003
_refine_ls_shift/esd_mean 0.000
_refine_ls_structure_factor_coef Fsqd
_refine_ls_weighting_details 'w=1/[\s^2^(Fo^2^)+(0.0629P)^2^+0.3196P] where P=(Fo^2^+2Fc^2^)/3'
_refine_ls_weighting_scheme calc
_refine_ls_wR_factor_all 0.1330
_refine_ls_wR_factor_obs .1107
_reflns_number_observed 1910
_reflns_number_total 2876
_reflns_observed_criterion >2sigma(I)
_cod_data_source_file qb0020.cif
_cod_data_source_block 1
_cod_depositor_comments
;
The following automatic conversions were performed:

'_chemical_melting_point' value '135--136' was changed to '135.5(5)'
- the average value was taken and precision was estimated.

Automatic conversion script
Id: cif_fix_values 1646 2011-03-28 12:23:43Z adriana 

The following automatic conversions were performed:

'_chemical_melting_point' value '135--136' was changed to '135.5(5)'
- the average value was taken and precision was estimated.

Automatic conversion script
Id: cif_fix_values 1715 2011-07-08 13:25:40Z adriana 

The following automatic conversions were performed:

'_refine_ls_weighting_scheme' value 'calc
w=1/[\s^2^(Fo^2^)+(0.0629P)^2^+0.3196P] where P=(Fo^2^+2Fc^2^)/3' was
changed to 'calc'. New tag '_refine_ls_weighting_details' was
created. The value of the new tag was set to
'w=1/[\s^2^(Fo^2^)+(0.0629P)^2^+0.3196P] where P=(Fo^2^+2Fc^2^)/3'.

Automatic conversion script
Id: cif_fix_values 3143 2015-03-26 13:38:13Z robertas 
;
_cod_original_sg_symbol_H-M 'C 2'
_cod_original_formula_sum 'C20 H23 N1 O3'
_cod_database_code 2006617

loop_
_symmetry_equiv_pos_as_xyz
'x, y, z'
'-x, y, -z'
'x+1/2, y+1/2, z'
'-x+1/2, y+1/2, -z'

loop_
_atom_site_aniso_label
_atom_site_aniso_U_11
_atom_site_aniso_U_22
_atom_site_aniso_U_33
_atom_site_aniso_U_12
_atom_site_aniso_U_13
_atom_site_aniso_U_23
O1 .0379(9) .0684(15) .0687(12) -.0045(10) .0231(8) -.0216(12)
O2 .0624(12) .0460(12) .090(2) -.0104(10) .0481(12) -.0220(12)
O3 .0467(10) .0328(11) .0629(11) .0013(9) .0212(9) .0015(10)
N1 .0342(9) .0319(11) .0398(10) -.0009(9) .0079(8) .0006(9)
C1 .0430(14) .099(3) .075(2) .005(2) .0316(14) -.016(2)
C2 .0414(12) .0392(14) .0312(10) .0001(12) .0194(9) .0034(11)
C3 .0361(11) .0330(12) .0325(10) -.0001(10) .0131(9) .0033(10)
C4 .0325(10) .0341(13) .0369(11) .0056(10) .0159(9) .0004(10)
C5 .0461(13) .049(2) .0464(13) -.0071(13) .0235(11) -.0006(13)
C6 .061(2) .063(2) .059(2) .001(2) .0402(14) .006(2)
C7 .068(2) .064(2) .0412(13) .010(2) .0316(13) -.0009(15)
C8 .078(2) .056(2) .0446(15) -.016(2) .0246(14) -.0166(15)
C9 .064(2) .046(2) .0446(13) -.0142(15) .0276(12) -.0078(14)
C10 .0366(11) .0390(15) .0320(11) .0025(11) .0161(9) .0025(11)
C11 .0370(11) .0446(15) .0332(11) .0000(12) .0142(9) -.0005(11)
C12 .0398(13) .075(2) .057(2) .001(2) .0225(12) -.008(2)
C13 .0433(13) .056(2) .0334(11) .0062(14) .0124(10) .0037(13)
C14 .0547(15) .073(2) .0405(13) .010(2) .0221(12) .002(2)
C15 .057(2) .057(2) .0423(13) .0121(15) .0268(12) .0047(14)
C16 .099(2) .064(2) .056(2) -.016(2) .045(2) -.004(2)
C17 .120(3) .075(3) .058(2) -.017(3) .046(2) -.018(2)
C18 .116(3) .081(3) .053(2) .015(3) .054(2) .006(2)
C19 .106(3) .090(3) .076(2) -.005(3) .063(2) .012(3)
C20 .078(2) .077(2) .064(2) -.015(2) .041(2) -.008(2)

loop_
_atom_site_label
_atom_site_fract_x
_atom_site_fract_y
_atom_site_fract_z
_atom_site_U_iso_or_equiv
_atom_site_thermal_displace_type
_atom_site_calc_flag
_atom_site_refinement_flags
_atom_site_occupancy
_atom_site_disorder_group
_atom_site_type_symbol
O1 .42528(9) .1083(5) .38685(13) .0613(6) Uani d . 1 . O
O2 .34408(11) -.1873(4) .3080(2) .0625(6) Uani d . 1 . O
O3 .19547(9) .5165(4) .25580(12) .0518(5) Uani d . 1 . O
N1 .24138(9) .1110(5) .29285(12) .0416(5) Uani d . 1 . N
H1 .23324(9) -.0548(5) .28759(12) .050 Uiso calc R 1 . H
C1 .47576(14) -.0592(10) .3858(2) .0726(11) Uani d . 1 . C
H1A .5218 .0064 .4263 .109 Uiso calc R 1 . H
H1B .4673 -.0614 .3282 .109 Uiso calc R 1 . H
H1C .4718 -.2339 .4022 .109 Uiso calc R 1 . H
C2 .36091(12) .0175(6) .34525(14) .0374(5) Uani d . 1 . C
C3 .31230(11) .2036(5) .35199(14) .0367(5) Uani d . 1 . C
H3 .31655 .3773 .33239 .044 Uiso calc R 1 . H
C4 .33297(11) .2257(5) .44598(14) .0360(5) Uani d . 1 . C
C5 .30883(13) .0485(6) .4807(2) .0481(6) Uani d . 1 . C
H5 .27893 -.0851 .4458 .058 Uiso calc R 1 . H
C6 .32869(15) .0675(7) .5671(2) .0569(8) Uani d . 1 . C
H6 .31187 -.0529 .5895 .068 Uiso calc R 1 . H
C7 .3729(2) .2626(7) .6195(2) .0566(8) Uani d . 1 . C
H7 .3863 .2744 .6774 .068 Uiso calc R 1 . H
C8 .3973(2) .4405(7) .5858(2) .0642(9) Uani d . 1 . C
H8 .4272 .5738 .6209 .077 Uiso calc R 1 . H
C9 .37714(15) .4210(7) .4991(2) .0524(7) Uani d . 1 . C
H9 .39384 .5422 .4767 .063 Uiso calc R 1 . H
C10 .18855(12) .2779(6) .24647(15) .0372(5) Uani d . 1 . C
C11 .11958(11) .1508(6) .17975(14) .0407(6) Uani d . 1 . C
H11 .12032 -.0315 .19724 .049 Uiso calc R 1 . H
C12 .05996(13) .2930(8) .1776(2) .0592(8) Uani d . 1 . C
H12A .0169 .2054 .1377 .089 Uiso calc R 1 . H
H12B .0576 .4706 .1588 .089 Uiso calc R 1 . H
H12C .0678 .2924 .2348 .089 Uiso calc R 1 . H
C13 .10955(12) .1510(6) .08922(14) .0484(7) Uani d . 1 . C
H13A .06419 .0773 .04740 .058 Uiso calc R 1 . H
H13B .10954 .3312 .07227 .058 Uiso calc R 1 . H
C14 .16403(14) .0001(8) .0835(2) .0580(8) Uani d . 1 . C
H14A .20878 .0856 .1197 .070 Uiso calc R 1 . H
H14B .16787 -.1755 .1061 .070 Uiso calc R 1 . H
C15 .14693(14) -.0181(7) -.0087(2) .0521(7) Uani d . 1 . C
C16 .0998(2) -.1987(8) -.0659(2) .0716(10) Uani d . 1 . C
H16 .0787 -.3127 -.0473 .086 Uiso calc R 1 . H
C17 .0832(2) -.2143(9) -.1509(2) .0855(12) Uani d . 1 . C
H17 .0504 -.3356 -.1892 .103 Uiso calc R 1 . H
C18 .1148(2) -.0521(9) -.1783(2) .0795(11) Uani d . 1 . C
H18 .1043 -.0644 -.2350 .095 Uiso calc R 1 . H
C19 .1614(2) .1271(10) -.1228(2) .0836(12) Uani d . 1 . C
H19 .1829 .2385 -.1416 .100 Uiso calc R 1 . H
C20 .1773(2) .1456(9) -.0382(2) .0710(10) Uani d . 1 . C
H20 .2091 .2710 -.0008 .085 Uiso calc R 1 . H

loop_
_atom_type_symbol
_atom_type_description
_atom_type_scat_dispersion_real
_atom_type_scat_dispersion_imag
_atom_type_scat_source
C C 0.0033 0.0016 'International Tables Vol C Tables 4.2.6.8 and 6.1.1.4'
H H 0.0000 0.0000 'International Tables Vol C Tables 4.2.6.8 and 6.1.1.4'
N N 0.0061 0.0033 'International Tables Vol C Tables 4.2.6.8 and 6.1.1.4'
O O 0.0106 0.0060 'International Tables Vol C Tables 4.2.6.8 and 6.1.1.4'

loop_
_geom_angle_atom_site_label_1
_geom_angle_atom_site_label_2
_geom_angle_atom_site_label_3
_geom_angle
C2 O1 C1 115.7(3)
C10 N1 C3 121.5(2)
C10 N1 H1 119.23
C3 N1 H1 119.23
O1 C1 H1A 109.5
O1 C1 H1B 109.5
H1A C1 H1B 109.5
O1 C1 H1C 109.5
H1A C1 H1C 109.5
H1B C1 H1C 109.5
O2 C2 O1 123.4(3)
O2 C2 C3 124.9(2)
O1 C2 C3 111.8(2)
N1 C3 C4 113.6(2)
N1 C3 C2 107.9(2)
C4 C3 C2 110.3(2)
N1 C3 H3 108.30
C4 C3 H3 108.30
C2 C3 H3 108.30
C9 C4 C5 118.4(2)
C9 C4 C3 120.7(2)
C5 C4 C3 120.9(2)
C4 C5 C6 120.7(3)
C4 C5 H5 119.66
C6 C5 H5 119.7
C7 C6 C5 120.4(3)
C7 C6 H6 119.8
C5 C6 H6 119.8
C6 C7 C8 119.5(3)
C6 C7 H7 120.2
C8 C7 H7 120.2
C7 C8 C9 119.8(3)
C7 C8 H8 120.1
C9 C8 H8 120.1
C4 C9 C8 121.2(3)
C4 C9 H9 119.4
C8 C9 H9 119.4
O3 C10 N1 122.6(2)
O3 C10 C11 122.3(2)
N1 C10 C11 115.1(2)
C10 C11 C12 110.0(2)
C10 C11 C13 110.2(2)
C12 C11 C13 111.2(2)
C10 C11 H11 108.46
C12 C11 H11 108.5
C13 C11 H11 108.5
C11 C12 H12A 109.5
C11 C12 H12B 109.5
H12A C12 H12B 109.5
C11 C12 H12C 109.47
H12A C12 H12C 109.5
H12B C12 H12C 109.5
C14 C13 C11 115.1(2)
C14 C13 H13A 108.5
C11 C13 H13A 108.49
C14 C13 H13B 108.5
C11 C13 H13B 108.5
H13A C13 H13B 107.5
C15 C14 C13 112.5(2)
C15 C14 H14A 109.1
C13 C14 H14A 109.1
C15 C14 H14B 109.1
C13 C14 H14B 109.1
H14A C14 H14B 107.8
C16 C15 C20 117.9(3)
C16 C15 C14 120.7(3)
C20 C15 C14 121.4(3)
C15 C16 C17 121.1(4)
C15 C16 H16 119.4
C17 C16 H16 119.4
C18 C17 C16 119.9(4)
C18 C17 H17 120.0
C16 C17 H17 120.0
C19 C18 C17 119.8(3)
C19 C18 H18 120.1
C17 C18 H18 120.1
C18 C19 C20 120.3(4)
C18 C19 H19 119.8
C20 C19 H19 119.8
C15 C20 C19 121.0(4)
C15 C20 H20 119.5
C19 C20 H20 119.5

loop_
_geom_bond_atom_site_label_1
_geom_bond_atom_site_label_2
_geom_bond_site_symmetry_2
_geom_bond_distance
_geom_bond_publ_flag
O1 C2 . 1.321(3) ?
O1 C1 . 1.445(4) ?
O2 C2 . 1.191(3) ?
O3 C10 . 1.228(3) ?
N1 C10 . 1.338(3) ?
N1 C3 . 1.456(3) ?
N1 H1 . .86 ?
C1 H1A . .96 ?
C1 H1B . .96 ?
C1 H1C . .96 ?
C2 C3 . 1.517(4) ?
C3 C4 . 1.517(3) ?
C3 H3 . .98 ?
C4 C9 . 1.375(4) ?
C4 C5 . 1.380(4) ?
C5 C6 . 1.388(4) ?
C5 H5 . .93 ?
C6 C7 . 1.371(5) ?
C6 H6 . .93 ?
C7 C8 . 1.373(5) ?
C7 H7 . .93 ?
C8 C9 . 1.392(4) ?
C8 H8 . .93 ?
C9 H9 . .93 ?
C10 C11 . 1.519(3) ?
C11 C12 . 1.526(4) ?
C11 C13 . 1.541(3) ?
C11 H11 . .98 ?
C12 H12A . .96 ?
C12 H12B . .96 ?
C12 H12C . .96 ?
C13 C14 . 1.516(4) ?
C13 H13A . .97 ?
C13 H13B . .97 ?
C14 C15 . 1.511(4) ?
C14 H14A . .97 ?
C14 H14B . .97 ?
C15 C16 . 1.371(5) ?
C15 C20 . 1.369(5) ?
C16 C17 . 1.385(4) ?
C16 H16 . .93 ?
C17 C18 . 1.360(6) ?
C17 H17 . .93 ?
C18 C19 . 1.351(6) ?
C18 H18 . .93 ?
C19 C20 . 1.386(5) ?
C19 H19 . .93 ?
C20 H20 . .93 ?

loop_
_geom_hbond_atom_site_label_D
_geom_hbond_atom_site_label_H
_geom_hbond_atom_site_label_A
_geom_hbond_site_symmetry_A
_geom_hbond_distance_DH
_geom_hbond_distance_HA
_geom_hbond_distance_DA
_geom_hbond_angle_DHA
N1 H1 O2 1_555 0.860 2.449(3) 2.684(3) 96.37(8)
N1 H1 O3 1_545 0.860 2.307(4) 3.160(3) 171.53(7)

loop_
_geom_torsion_atom_site_label_1
_geom_torsion_atom_site_label_2
_geom_torsion_atom_site_label_3
_geom_torsion_atom_site_label_4
_geom_torsion
_geom_torsion_publ_flag
H11 C11 C10 O3 -158.9 yes
H11 C11 C10 N1 22.5 no
C11 C10 N1 C3 172.8(2) yes
O3 C10 N1 H1 174.2 no
H1 N1 C3 H3 155.41 no
H1 N1 C2 O2 24.5 yes
C10 N1 C3 C2 -141.6(2) yes
N1 C3 C2 O1 170.6(2) yes
H3 C3 C2 O2 -127.1 no
C3 C2 O1 C1 178.5(2) yes
O2 C2 O1 C1 -0.8(4) no
H3 C3 C4 C5 155.8 no
H3 C3 C4 C9 -25.2 yes
O3 C10 C11 C13 82.5(3) ?
C10 C11 C13 C14 61.2(3) ?
C11 C13 C14 C15 173.5(3) ?
C13 C14 C15 C16 -80.0(4) ?
C13 C14 C15 C20 99.5(4) ?

loop_
_cod_related_entry_id
_cod_related_entry_database
_cod_related_entry_code
1 ChemSpider 21186245
